data_7036651
loop_
_publ_author_name
'Beil, Andreas'
'Gilliard, Robert J.'
'Gr\"utzmacher, Hansj\"org'

_publ_section_title
;
 From the parent phosphinidene-carbene adduct NHC[double bond, length as
 m-dash]PH to cationic P4-rings and P2-cycloaddition products.
;
_journal_issue 5
_journal_name_full 'Dalton transactions (Cambridge, England : 2003)'
_journal_page_first 2044
_journal_page_last 2052
_journal_paper_doi 10.1039/c5dt03014e
_journal_volume 45
_journal_year 2016
_chemical_formula_moiety 'Cl4 Ga, C39 H60 N3 P2'
_chemical_formula_sum 'C39 H60 Cl4 Ga N3 P2'
_chemical_formula_weight 844.36
_chemical_properties_physical 'Air-sensitive, Moisture-sensitive'
_space_group_crystal_system monoclinic
_space_group_IT_number 14
_space_group_name_Hall '-P 2ybc'
_space_group_name_H-M_alt 'P 1 21/c 1'
_symmetry_space_group_name_Hall '-P 2ybc'
_symmetry_space_group_name_H-M 'P 1 21/c 1'
_atom_sites_solution_hydrogens geom
_atom_sites_solution_primary direct
_audit_creation_date 2015-07-20
_audit_creation_method
;
Olex2 1.2
(compiled 2015.01.26 svn.r3150 for OlexSys, GUI svn.r4998)
;
_audit_update_record
;
2015-07-28 deposited with the CCDC.
2015-09-14 downloaded from the CCDC.
;
_cell_angle_alpha 90
_cell_angle_beta 101.0720(10)
_cell_angle_gamma 90
_cell_formula_units_Z 4
_cell_length_a 10.7703(2)
_cell_length_b 15.0762(3)
_cell_length_c 27.5758(5)
_cell_measurement_reflns_used 9944
_cell_measurement_temperature 100
_cell_measurement_theta_max 26.64
_cell_measurement_theta_min 2.63
_cell_volume 4394.28(14)
_computing_cell_refinement 'Bruker SAINT'
_computing_data_collection 'Bruker APEX2'
_computing_data_reduction 'Bruker SAINT'
_computing_molecular_graphics 'Olex2 (Dolomanov et al., 2009)'
_computing_publication_material 'Olex2 (Dolomanov et al., 2009)'
_computing_structure_refinement 'XL (Sheldrick, 2008)'
_computing_structure_solution 'XS (Sheldrick, 2008)'
_diffrn_ambient_temperature 100
_diffrn_detector 'Bruker APEX2 area detector'
_diffrn_detector_area_resol_mean 8.33
_diffrn_detector_type 'CCD area detector'
_diffrn_measured_fraction_theta_full 0.994
_diffrn_measured_fraction_theta_max 0.994
_diffrn_measurement_device 'fixed chi three-circle diffractometer'
_diffrn_measurement_device_type 'Bruker SMART Apex2'
_diffrn_measurement_method '\w and \f scans'
_diffrn_radiation_monochromator graphite
_diffrn_radiation_probe x-ray
_diffrn_radiation_type MoK\a
_diffrn_radiation_wavelength 0.71073
_diffrn_reflns_av_R_equivalents 0.0272
_diffrn_reflns_av_unetI/netI 0.0290
_diffrn_reflns_laue_measured_fraction_full 0.994
_diffrn_reflns_laue_measured_fraction_max 0.994
_diffrn_reflns_limit_h_max 5
_diffrn_reflns_limit_h_min -13
_diffrn_reflns_limit_k_max 18
_diffrn_reflns_limit_k_min -18
_diffrn_reflns_limit_l_max 34
_diffrn_reflns_limit_l_min -34
_diffrn_reflns_number 34737
_diffrn_reflns_point_group_measured_fraction_full 0.994
_diffrn_reflns_point_group_measured_fraction_max 0.994
_diffrn_reflns_theta_full 25.242
_diffrn_reflns_theta_max 26.372
_diffrn_reflns_theta_min 2.022
_diffrn_source 'sealed tube'
_diffrn_standards_number 0
_exptl_absorpt_coefficient_mu 0.972
_exptl_absorpt_correction_T_max 0.9137
_exptl_absorpt_correction_T_min 0.8431
_exptl_absorpt_correction_type numerical
_exptl_absorpt_process_details
;
SADABS-2012/1 (Bruker,2012) was used for absorption correction.
wR2(int) was 0.0544 before and 0.0395 after correction.
The Ratio of minimum to maximum transmission is 0.9227.
The \l/2 correction factor is 0.0015.
;
_exptl_crystal_colour 'clear greenish yellow'
_exptl_crystal_colour_lustre clear
_exptl_crystal_colour_modifier greenish
_exptl_crystal_colour_primary yellow
_exptl_crystal_density_diffrn 1.276
_exptl_crystal_description block
_exptl_crystal_F_000 1776
_exptl_crystal_recrystallization_method 'Re-crystallisation from solvent: DME/hexane'
_exptl_crystal_size_max 0.297
_exptl_crystal_size_mid 0.255
_exptl_crystal_size_min 0.15
_refine_diff_density_max 0.853
_refine_diff_density_min -0.370
_refine_diff_density_rms 0.064
_refine_ls_extinction_method none
_refine_ls_goodness_of_fit_ref 1.037
_refine_ls_hydrogen_treatment constr
_refine_ls_matrix_type full
_refine_ls_number_parameters 461
_refine_ls_number_reflns 8936
_refine_ls_number_restraints 0
_refine_ls_restrained_S_all 1.037
_refine_ls_R_factor_all 0.0487
_refine_ls_R_factor_gt 0.0363
_refine_ls_shift/su_max 0.001
_refine_ls_shift/su_mean 0.000
_refine_ls_structure_factor_coef Fsqd
_refine_ls_weighting_details 'w=1/[\s^2^(Fo^2^)+(0.0521P)^2^+2.3029P] where P=(Fo^2^+2Fc^2^)/3'
_refine_ls_weighting_scheme calc
_refine_ls_wR_factor_gt 0.0908
_refine_ls_wR_factor_ref 0.0981
_reflns_Friedel_coverage 0.000
_reflns_number_gt 7220
_reflns_number_total 8936
_reflns_threshold_expression 'I > 2\s(I)'
_cod_data_source_file c5dt03014e2.cif
_cod_data_source_block 4b
_cod_depositor_comments 'Adding full bibliography for 7036646--7036654.cif.'
_cod_database_code 7036651
_shelx_space_group_comment
;
The symmetry employed for this shelxl refinement is uniquely defined
by the following loop, which should always be used as a source of
symmetry information in preference to the above space-group names.
They are only intended as comments.
;
_shelx_estimated_absorpt_t_max 0.868
_shelx_estimated_absorpt_t_min 0.761
_olex2_refinement_description
;
1. Fixed Uiso
 At 1.2 times of:
  All C(H) groups, All C(H,H) groups
 At 1.5 times of:
  All C(H,H,H) groups
2. Uiso/Uaniso restraints and constraints
Uanis(C12B) = Uanis(C12A)
3. Others
 Sof(H10A)=Sof(C12B)=Sof(H12A)=Sof(H12B)=Sof(H12C)=1-FVAR(1)
 Sof(H10)=Sof(C12A)=Sof(H12D)=Sof(H12E)=Sof(H12F)=FVAR(1)
4.a Ternary CH refined with riding coordinates:
 C13(H13), C22(H22), C25(H25), C28(H28), C10(H10A), C10(H10), C31(H31)
4.b Secondary CH2 refined with riding coordinates:
 C34(H34A,H34B), C37(H37A,H37B)
4.c Aromatic/amide H refined with riding coordinates:
 C20(H20), C19(H19), C3(H3), C2(H2), C6(H6), C18(H18), C8(H8), C7(H7)
4.d Idealised Me refined as rotating group:
 C14(H14A,H14B,H14C), C24(H24A,H24B,H24C), C15(H15A,H15B,H15C), C23(H23A,H23B,
 H23C), C38(H38A,H38B,H38C), C26(H26A,H26B,H26C), C27(H27A,H27B,H27C), C29(H29A,
 H29B,H29C), C30(H30A,H30B,H30C), C39(H39A,H39B,H39C), C11(H11A,H11B,H11C),
 C33(H33A,H33B,H33C), C32(H32A,H32B,H32C), C12B(H12A,H12B,H12C), C12A(H12D,H12E,
 H12F)
;
_shelx_shelxl_version_number 2014/7
_olex2_submission_special_instructions 'No special instructions were received'

loop_
_space_group_symop_operation_xyz
'x, y, z'
'-x, y+1/2, -z+1/2'
'-x, -y, -z'
'x, -y-1/2, z-1/2'

loop_
_atom_site_label
_atom_site_type_symbol
_atom_site_fract_x
_atom_site_fract_y
_atom_site_fract_z
_atom_site_U_iso_or_equiv
_atom_site_adp_type
_atom_site_occupancy
_atom_site_site_symmetry_order
_atom_site_calc_flag
_atom_site_refinement_flags_posn
_atom_site_refinement_flags_occupancy
_atom_site_disorder_assembly
_atom_site_disorder_group
Ga01 Ga 0.89968(2) 0.39663(2) 0.34175(2) 0.02443(8) Uani 1 1 d . . . .
Cl3 Cl 0.78058(5) 0.36843(4) 0.39592(2) 0.03130(13) Uani 1 1 d . . . .
P1 P 0.51972(5) 0.83044(4) 0.39703(2) 0.02093(12) Uani 1 1 d . . . .
Cl4 Cl 0.77878(6) 0.43250(4) 0.27200(2) 0.03316(14) Uani 1 1 d . . . .
Cl2 Cl 1.00755(6) 0.27821(4) 0.33338(2) 0.03670(15) Uani 1 1 d . . . .
P2 P 0.63630(6) 0.92628(4) 0.36349(2) 0.02542(13) Uani 1 1 d . . . .
Cl1 Cl 1.02297(7) 0.50673(5) 0.36845(2) 0.04812(19) Uani 1 1 d . . . .
N2 N 0.60111(17) 0.68110(11) 0.34122(6) 0.0209(4) Uani 1 1 d . . . .
N1 N 0.62268(17) 0.66266(11) 0.42024(6) 0.0202(4) Uani 1 1 d . . . .
N3 N 0.70165(18) 0.98776(13) 0.41255(7) 0.0293(4) Uani 1 1 d . . . .
C17 C 0.6497(2) 0.75916(14) 0.26916(7) 0.0224(4) Uani 1 1 d . . . .
C1 C 0.58507(19) 0.72224(13) 0.38333(7) 0.0192(4) Uani 1 1 d . . . .
C9 C 0.7271(2) 0.68929(13) 0.50586(7) 0.0219(4) Uani 1 1 d . . . .
C5 C 0.4966(2) 0.66328(13) 0.48503(8) 0.0222(4) Uani 1 1 d . . . .
C4 C 0.6149(2) 0.67345(13) 0.47194(7) 0.0204(4) Uani 1 1 d . . . .
C16 C 0.5616(2) 0.71397(13) 0.29107(7) 0.0207(4) Uani 1 1 d . . . .
C20 C 0.4004(2) 0.72885(15) 0.21956(8) 0.0268(5) Uani 1 1 d . . . .
H20 H 0.3168 0.7182 0.2020 0.032 Uiso 1 1 calc R . . .
C13 C 0.8554(2) 0.69600(15) 0.49122(8) 0.0262(5) Uani 1 1 d . . . .
H13 H 0.8420 0.7141 0.4557 0.031 Uiso 1 1 calc R . . .
C21 C 0.4376(2) 0.69543(14) 0.26714(7) 0.0231(4) Uani 1 1 d . . . .
C19 C 0.4828(2) 0.77701(15) 0.19753(8) 0.0288(5) Uani 1 1 d . . . .
H19 H 0.4545 0.8008 0.1654 0.035 Uiso 1 1 calc R . . .
C3 C 0.6482(2) 0.59723(14) 0.35192(8) 0.0253(5) Uani 1 1 d . . . .
H3 H 0.6679 0.5551 0.3289 0.030 Uiso 1 1 calc R . . .
C14 C 0.9231(2) 0.60606(16) 0.49650(9) 0.0335(5) Uani 1 1 d . . . .
H14A H 0.9360 0.5866 0.5310 0.050 Uiso 1 1 calc GR . . .
H14B H 1.0052 0.6118 0.4865 0.050 Uiso 1 1 calc GR . . .
H14C H 0.8713 0.5623 0.4754 0.050 Uiso 1 1 calc GR . . .
C2 C 0.6613(2) 0.58563(14) 0.40108(8) 0.0252(5) Uani 1 1 d . . . .
H2 H 0.6915 0.5338 0.4191 0.030 Uiso 1 1 calc R . . .
C22 C 0.7882(2) 0.76666(15) 0.29377(8) 0.0266(5) Uani 1 1 d . . . .
H22 H 0.7933 0.7665 0.3304 0.032 Uiso 1 1 calc R . . .
C6 C 0.4927(2) 0.67156(14) 0.53499(8) 0.0263(5) Uani 1 1 d . . . .
H6 H 0.4141 0.6661 0.5455 0.032 Uiso 1 1 calc R . . .
C18 C 0.6064(2) 0.79126(15) 0.22146(8) 0.0269(5) Uani 1 1 d . . . .
H18 H 0.6624 0.8233 0.2052 0.032 Uiso 1 1 calc R . . .
C35 C 0.3172(2) 0.92874(15) 0.35942(8) 0.0265(5) Uani 1 1 d . . . .
C8 C 0.7169(2) 0.69618(14) 0.55534(8) 0.0271(5) Uani 1 1 d . . . .
H8 H 0.7906 0.7070 0.5797 0.032 Uiso 1 1 calc R . . .
C25 C 0.3480(2) 0.63992(15) 0.29109(8) 0.0270(5) Uani 1 1 d . . . .
H25 H 0.3726 0.6478 0.3277 0.032 Uiso 1 1 calc R . . .
C7 C 0.6015(2) 0.68757(15) 0.56954(8) 0.0286(5) Uani 1 1 d . . . .
H7 H 0.5968 0.6927 0.6035 0.034 Uiso 1 1 calc R . . .
C24 C 0.8522(2) 0.85082(16) 0.28017(9) 0.0321(5) Uani 1 1 d . . . .
H24A H 0.8540 0.8502 0.2448 0.048 Uiso 1 1 calc GR . . .
H24B H 0.9389 0.8535 0.2991 0.048 Uiso 1 1 calc GR . . .
H24C H 0.8048 0.9028 0.2878 0.048 Uiso 1 1 calc GR . . .
C28 C 0.8383(2) 1.00727(17) 0.41971(9) 0.0332(5) Uani 1 1 d . . . .
H28 H 0.8629 1.0374 0.4525 0.040 Uiso 1 1 calc R . . .
C10 C 0.3775(2) 0.63957(15) 0.44790(8) 0.0264(5) Uani 1 1 d . . . .
H10A H 0.3948 0.6611 0.4156 0.032 Uiso 0.616(10) 1 calc R P A 2
H10 H 0.3911 0.6425 0.4131 0.032 Uiso 0.384(10) 1 calc R P A 1
C36 C 0.3804(2) 1.00155(15) 0.35087(8) 0.0298(5) Uani 1 1 d . . . .
C34 C 0.3707(2) 0.83910(15) 0.35068(8) 0.0270(5) Uani 1 1 d . . . .
H34A H 0.3878 0.8349 0.3167 0.032 Uiso 1 1 calc R . . .
H34B H 0.3112 0.7913 0.3555 0.032 Uiso 1 1 calc R . . .
C15 C 0.9414(2) 0.76555(17) 0.52201(9) 0.0354(6) Uani 1 1 d . . . .
H15A H 0.8947 0.8213 0.5224 0.053 Uiso 1 1 calc GR . . .
H15B H 1.0161 0.7758 0.5073 0.053 Uiso 1 1 calc GR . . .
H15C H 0.9681 0.7438 0.5559 0.053 Uiso 1 1 calc GR . . .
C37 C 0.4989(2) 0.99231(15) 0.33008(8) 0.0306(5) Uani 1 1 d . . . .
H37A H 0.5302 1.0530 0.3257 0.037 Uiso 1 1 calc R . . .
H37B H 0.4740 0.9664 0.2966 0.037 Uiso 1 1 calc R . . .
C23 C 0.8609(2) 0.68572(17) 0.28038(10) 0.0377(6) Uani 1 1 d . . . .
H23A H 0.8184 0.6314 0.2879 0.057 Uiso 1 1 calc GR . . .
H23B H 0.9474 0.6868 0.2997 0.057 Uiso 1 1 calc GR . . .
H23C H 0.8635 0.6873 0.2451 0.057 Uiso 1 1 calc GR . . .
C38 C 0.1948(2) 0.92722(17) 0.37699(9) 0.0362(6) Uani 1 1 d . . . .
H38A H 0.1722 0.9877 0.3851 0.054 Uiso 1 1 calc GR . . .
H38B H 0.2031 0.8898 0.4065 0.054 Uiso 1 1 calc GR . . .
H38C H 0.1285 0.9031 0.3510 0.054 Uiso 1 1 calc GR . . .
C26 C 0.2096(2) 0.66632(17) 0.27572(9) 0.0358(6) Uani 1 1 d . . . .
H26A H 0.2004 0.7298 0.2819 0.054 Uiso 1 1 calc GR . . .
H26B H 0.1585 0.6321 0.2949 0.054 Uiso 1 1 calc GR . . .
H26C H 0.1808 0.6541 0.2404 0.054 Uiso 1 1 calc GR . . .
C27 C 0.3615(3) 0.54026(16) 0.27959(9) 0.0364(6) Uani 1 1 d . . . .
H27A H 0.3358 0.5304 0.2439 0.055 Uiso 1 1 calc GR . . .
H27B H 0.3073 0.5053 0.2971 0.055 Uiso 1 1 calc GR . . .
H27C H 0.4498 0.5220 0.2904 0.055 Uiso 1 1 calc GR . . .
C29 C 0.9168(2) 0.92247(18) 0.42191(10) 0.0410(6) Uani 1 1 d . . . .
H29A H 0.8862 0.8792 0.4434 0.062 Uiso 1 1 calc GR . . .
H29B H 1.0058 0.9361 0.4351 0.062 Uiso 1 1 calc GR . . .
H29C H 0.9086 0.8976 0.3886 0.062 Uiso 1 1 calc GR . . .
C30 C 0.8696(3) 1.07078(18) 0.38075(11) 0.0449(7) Uani 1 1 d . . . .
H30A H 0.8496 1.0425 0.3482 0.067 Uiso 1 1 calc GR . . .
H30B H 0.9599 1.0856 0.3885 0.067 Uiso 1 1 calc GR . . .
H30C H 0.8195 1.1251 0.3805 0.067 Uiso 1 1 calc GR . . .
C39 C 0.3376(3) 1.09499(16) 0.35750(11) 0.0425(6) Uani 1 1 d . . . .
H39A H 0.3228 1.1257 0.3256 0.064 Uiso 1 1 calc GR . . .
H39B H 0.4031 1.1264 0.3808 0.064 Uiso 1 1 calc GR . . .
H39C H 0.2590 1.0938 0.3705 0.064 Uiso 1 1 calc GR . . .
C11 C 0.2625(2) 0.6911(2) 0.45495(10) 0.0474(7) Uani 1 1 d . . . .
H11A H 0.2391 0.6738 0.4863 0.071 Uiso 1 1 calc GR . . .
H11B H 0.1921 0.6783 0.4276 0.071 Uiso 1 1 calc GR . . .
H11C H 0.2814 0.7547 0.4555 0.071 Uiso 1 1 calc GR . . .
C31 C 0.6342(3) 1.02019(17) 0.45038(9) 0.0375(6) Uani 1 1 d . . . .
H31 H 0.5429 1.0049 0.4391 0.045 Uiso 1 1 calc R . . .
C33 C 0.6789(3) 0.9739(2) 0.49990(9) 0.0454(7) Uani 1 1 d . . . .
H33A H 0.6652 0.9099 0.4958 0.068 Uiso 1 1 calc GR . . .
H33B H 0.6309 0.9966 0.5241 0.068 Uiso 1 1 calc GR . . .
H33C H 0.7692 0.9857 0.5116 0.068 Uiso 1 1 calc GR . . .
C32 C 0.6421(3) 1.1205(2) 0.45616(13) 0.0576(9) Uani 1 1 d . . . .
H32A H 0.7296 1.1376 0.4700 0.086 Uiso 1 1 calc GR . . .
H32B H 0.5867 1.1399 0.4784 0.086 Uiso 1 1 calc GR . . .
H32C H 0.6153 1.1486 0.4238 0.086 Uiso 1 1 calc GR . . .
C12B C 0.3659(6) 0.5398(4) 0.4416(3) 0.0415(15) Uani 0.616(10) 1 d . P A 2
H12A H 0.4421 0.5164 0.4317 0.062 Uiso 0.616(10) 1 calc GR P A 2
H12B H 0.2917 0.5258 0.4161 0.062 Uiso 0.616(10) 1 calc GR P A 2
H12C H 0.3562 0.5127 0.4730 0.062 Uiso 0.616(10) 1 calc GR P A 2
C12A C 0.3329(10) 0.5449(7) 0.4615(5) 0.0415(15) Uani 0.384(10) 1 d . P A 1
H12D H 0.4022 0.5025 0.4625 0.062 Uiso 0.384(10) 1 calc GR P A 1
H12E H 0.2601 0.5262 0.4365 0.062 Uiso 0.384(10) 1 calc GR P A 1
H12F H 0.3085 0.5472 0.4939 0.062 Uiso 0.384(10) 1 calc GR P A 1

loop_
_atom_site_aniso_label
_atom_site_aniso_U_11
_atom_site_aniso_U_22
_atom_site_aniso_U_33
_atom_site_aniso_U_23
_atom_site_aniso_U_13
_atom_site_aniso_U_12
Ga01 0.02403(14) 0.02899(14) 0.01886(12) 0.00155(9) 0.00059(10) -0.00095(10)
Cl3 0.0279(3) 0.0409(3) 0.0260(3) -0.0002(2) 0.0074(2) 0.0022(2)
P1 0.0223(3) 0.0212(3) 0.0195(3) -0.00034(19) 0.0046(2) 0.0007(2)
Cl4 0.0387(3) 0.0340(3) 0.0221(3) 0.0017(2) -0.0059(2) 0.0006(3)
Cl2 0.0399(3) 0.0466(3) 0.0244(3) 0.0013(2) 0.0081(3) 0.0143(3)
P2 0.0259(3) 0.0272(3) 0.0238(3) -0.0017(2) 0.0063(2) -0.0020(2)
Cl1 0.0534(4) 0.0464(4) 0.0365(3) 0.0076(3) -0.0116(3) -0.0234(3)
N2 0.0206(9) 0.0240(9) 0.0176(8) -0.0004(7) 0.0024(7) 0.0034(7)
N1 0.0230(9) 0.0216(8) 0.0155(8) -0.0003(6) 0.0024(7) 0.0025(7)
N3 0.0248(10) 0.0346(10) 0.0286(10) -0.0085(8) 0.0057(8) -0.0051(8)
C17 0.0238(11) 0.0230(10) 0.0205(10) -0.0026(8) 0.0049(9) 0.0043(9)
C1 0.0185(10) 0.0224(10) 0.0166(9) -0.0003(7) 0.0031(8) -0.0019(8)
C9 0.0235(11) 0.0216(10) 0.0199(10) 0.0015(8) 0.0029(9) 0.0002(9)
C5 0.0224(11) 0.0200(10) 0.0245(10) 0.0019(8) 0.0051(9) 0.0030(9)
C4 0.0259(11) 0.0194(10) 0.0157(9) 0.0006(7) 0.0034(8) 0.0018(9)
C16 0.0242(11) 0.0217(10) 0.0160(9) -0.0008(8) 0.0032(8) 0.0062(9)
C20 0.0246(11) 0.0343(12) 0.0194(10) -0.0012(9) -0.0009(9) 0.0040(10)
C13 0.0222(11) 0.0354(12) 0.0207(10) 0.0054(9) 0.0032(9) -0.0015(10)
C21 0.0248(11) 0.0243(10) 0.0197(10) -0.0026(8) 0.0028(9) 0.0024(9)
C19 0.0330(13) 0.0339(12) 0.0179(10) 0.0020(9) 0.0008(9) 0.0077(10)
C3 0.0283(12) 0.0245(11) 0.0228(10) -0.0020(8) 0.0041(9) 0.0068(9)
C14 0.0249(12) 0.0415(14) 0.0332(12) 0.0018(10) 0.0032(10) 0.0034(11)
C2 0.0280(12) 0.0248(11) 0.0221(10) -0.0005(8) 0.0029(9) 0.0069(9)
C22 0.0210(11) 0.0352(12) 0.0239(10) 0.0019(9) 0.0046(9) 0.0033(10)
C6 0.0273(12) 0.0282(11) 0.0258(11) 0.0022(9) 0.0108(9) 0.0027(9)
C18 0.0313(12) 0.0291(11) 0.0213(10) 0.0012(8) 0.0076(10) 0.0033(10)
C35 0.0250(12) 0.0324(12) 0.0204(10) -0.0018(9) 0.0006(9) 0.0041(10)
C8 0.0313(13) 0.0281(11) 0.0199(10) -0.0007(8) 0.0000(9) -0.0011(10)
C25 0.0277(12) 0.0325(12) 0.0205(10) -0.0027(9) 0.0037(9) -0.0025(10)
C7 0.0373(14) 0.0306(12) 0.0191(10) -0.0002(9) 0.0082(10) 0.0018(10)
C24 0.0280(12) 0.0383(13) 0.0310(12) -0.0030(10) 0.0077(10) -0.0022(11)
C28 0.0272(12) 0.0404(13) 0.0313(12) -0.0034(10) 0.0040(10) -0.0091(11)
C10 0.0210(11) 0.0269(11) 0.0303(11) 0.0019(9) 0.0024(9) -0.0022(9)
C36 0.0319(13) 0.0304(12) 0.0248(11) 0.0031(9) -0.0004(10) 0.0043(10)
C34 0.0263(12) 0.0283(11) 0.0251(10) -0.0021(9) 0.0017(9) 0.0007(10)
C15 0.0300(13) 0.0401(14) 0.0338(13) 0.0046(10) 0.0004(11) -0.0067(11)
C37 0.0337(13) 0.0308(12) 0.0264(11) 0.0053(9) 0.0033(10) -0.0008(10)
C23 0.0289(13) 0.0364(13) 0.0500(15) 0.0053(11) 0.0131(12) 0.0056(11)
C38 0.0284(13) 0.0407(14) 0.0383(13) -0.0045(11) 0.0037(11) 0.0053(11)
C26 0.0259(13) 0.0445(14) 0.0372(13) -0.0034(11) 0.0065(11) -0.0034(11)
C27 0.0382(15) 0.0351(13) 0.0371(13) -0.0059(10) 0.0102(11) -0.0069(11)
C29 0.0268(13) 0.0542(16) 0.0412(14) 0.0103(12) 0.0044(11) 0.0021(12)
C30 0.0446(16) 0.0388(14) 0.0518(16) 0.0054(12) 0.0105(14) -0.0116(13)
C39 0.0445(17) 0.0310(13) 0.0504(16) 0.0026(11) 0.0051(13) 0.0062(12)
C11 0.0255(14) 0.075(2) 0.0403(15) -0.0075(14) 0.0030(12) 0.0104(14)
C31 0.0299(13) 0.0434(15) 0.0393(14) -0.0163(11) 0.0073(11) -0.0017(11)
C33 0.0347(15) 0.074(2) 0.0286(13) -0.0125(13) 0.0079(11) -0.0051(14)
C32 0.0482(19) 0.0465(17) 0.077(2) -0.0302(16) 0.0086(17) 0.0001(14)
C12B 0.030(3) 0.0307(17) 0.058(4) 0.000(3) -0.008(2) -0.003(2)
C12A 0.030(3) 0.0307(17) 0.058(4) 0.000(3) -0.008(2) -0.003(2)

loop_
_atom_type_symbol
_atom_type_description
_atom_type_scat_dispersion_real
_atom_type_scat_dispersion_imag
_atom_type_scat_source
C C 0.0033 0.0016 'International Tables Vol C Tables 4.2.6.8 and 6.1.1.4'
H H 0.0000 0.0000 'International Tables Vol C Tables 4.2.6.8 and 6.1.1.4'
N N 0.0061 0.0033 'International Tables Vol C Tables 4.2.6.8 and 6.1.1.4'
P P 0.1023 0.0942 'International Tables Vol C Tables 4.2.6.8 and 6.1.1.4'
Cl Cl 0.1484 0.1585 'International Tables Vol C Tables 4.2.6.8 and 6.1.1.4'
Ga Ga 0.2307 1.6083 'International Tables Vol C Tables 4.2.6.8 and 6.1.1.4'

loop_
_geom_angle_atom_site_label_1
_geom_angle_atom_site_label_2
_geom_angle_atom_site_label_3
_geom_angle
Cl4 Ga01 Cl3 108.79(3)
Cl2 Ga01 Cl3 108.00(2)
Cl2 Ga01 Cl4 110.68(2)
Cl1 Ga01 Cl3 108.56(3)
Cl1 Ga01 Cl4 109.53(3)
Cl1 Ga01 Cl2 111.20(3)
C1 P1 P2 102.76(7)
C1 P1 C34 103.59(9)
C34 P1 P2 98.65(8)
N3 P2 P1 101.88(7)
N3 P2 C37 105.81(10)
C37 P2 P1 95.38(8)
C1 N2 C16 126.61(17)
C1 N2 C3 109.86(17)
C3 N2 C16 123.15(17)
C1 N1 C4 126.54(17)
C1 N1 C2 109.84(16)
C2 N1 C4 123.44(17)
C28 N3 P2 118.07(16)
C31 N3 P2 124.71(16)
C31 N3 C28 117.15(18)
C16 C17 C22 122.23(18)
C18 C17 C16 116.4(2)
C18 C17 C22 121.1(2)
N2 C1 P1 134.12(15)
N2 C1 N1 105.67(17)
N1 C1 P1 120.11(14)
C4 C9 C13 123.23(18)
C8 C9 C4 116.6(2)
C8 C9 C13 120.19(19)
C4 C5 C10 122.96(19)
C6 C5 C4 116.6(2)
C6 C5 C10 120.4(2)
C9 C4 N1 118.01(19)
C5 C4 N1 117.93(18)
C5 C4 C9 123.99(18)
C17 C16 N2 118.59(18)
C17 C16 C21 124.04(18)
C21 C16 N2 117.34(18)
C21 C20 H20 119.5
C19 C20 H20 119.5
C19 C20 C21 121.0(2)
C9 C13 H13 108.2
C9 C13 C14 110.90(18)
C9 C13 C15 112.38(19)
C14 C13 H13 108.2
C14 C13 C15 108.98(19)
C15 C13 H13 108.2
C16 C21 C25 122.19(18)
C20 C21 C16 116.6(2)
C20 C21 C25 121.2(2)
C20 C19 H19 119.5
C20 C19 C18 121.0(2)
C18 C19 H19 119.5
N2 C3 H3 126.3
C2 C3 N2 107.38(18)
C2 C3 H3 126.3
C13 C14 H14A 109.5
C13 C14 H14B 109.5
C13 C14 H14C 109.5
H14A C14 H14B 109.5
H14A C14 H14C 109.5
H14B C14 H14C 109.5
N1 C2 H2 126.4
C3 C2 N1 107.25(19)
C3 C2 H2 126.4
C17 C22 H22 108.1
C17 C22 C24 113.79(18)
C17 C22 C23 109.67(19)
C24 C22 H22 108.1
C24 C22 C23 109.06(19)
C23 C22 H22 108.1
C5 C6 H6 119.5
C7 C6 C5 121.0(2)
C7 C6 H6 119.5
C17 C18 H18 119.6
C19 C18 C17 120.8(2)
C19 C18 H18 119.6
C36 C35 C34 119.0(2)
C36 C35 C38 125.7(2)
C38 C35 C34 115.3(2)
C9 C8 H8 119.5
C7 C8 C9 121.0(2)
C7 C8 H8 119.5
C21 C25 H25 107.8
C21 C25 C26 113.84(19)
C21 C25 C27 110.68(19)
C26 C25 H25 107.8
C26 C25 C27 108.8(2)
C27 C25 H25 107.8
C6 C7 H7 119.6
C8 C7 C6 120.8(2)
C8 C7 H7 119.6
C22 C24 H24A 109.5
C22 C24 H24B 109.5
C22 C24 H24C 109.5
H24A C24 H24B 109.5
H24A C24 H24C 109.5
H24B C24 H24C 109.5
N3 C28 H28 107.2
N3 C28 C29 111.6(2)
N3 C28 C30 112.4(2)
C29 C28 H28 107.2
C30 C28 H28 107.2
C30 C28 C29 111.0(2)
C5 C10 H10A 104.3
C5 C10 H10 112.1
C5 C10 C12A 108.0(4)
C11 C10 C5 113.6(2)
C11 C10 H10A 104.3
C11 C10 H10 112.1
C11 C10 C12B 118.3(3)
C11 C10 C12A 98.0(5)
C12B C10 C5 110.5(3)
C12B C10 H10A 104.3
C12A C10 H10 112.1
C35 C36 C37 119.3(2)
C35 C36 C39 124.7(2)
C37 C36 C39 115.9(2)
P1 C34 H34A 110.7
P1 C34 H34B 110.7
C35 C34 P1 105.07(14)
C35 C34 H34A 110.7
C35 C34 H34B 110.7
H34A C34 H34B 108.8
C13 C15 H15A 109.5
C13 C15 H15B 109.5
C13 C15 H15C 109.5
H15A C15 H15B 109.5
H15A C15 H15C 109.5
H15B C15 H15C 109.5
P2 C37 H37A 107.2
P2 C37 H37B 107.2
C36 C37 P2 120.70(16)
C36 C37 H37A 107.2
C36 C37 H37B 107.2
H37A C37 H37B 106.8
C22 C23 H23A 109.5
C22 C23 H23B 109.5
C22 C23 H23C 109.5
H23A C23 H23B 109.5
H23A C23 H23C 109.5
H23B C23 H23C 109.5
C35 C38 H38A 109.5
C35 C38 H38B 109.5
C35 C38 H38C 109.5
H38A C38 H38B 109.5
H38A C38 H38C 109.5
H38B C38 H38C 109.5
C25 C26 H26A 109.5
C25 C26 H26B 109.5
C25 C26 H26C 109.5
H26A C26 H26B 109.5
H26A C26 H26C 109.5
H26B C26 H26C 109.5
C25 C27 H27A 109.5
C25 C27 H27B 109.5
C25 C27 H27C 109.5
H27A C27 H27B 109.5
H27A C27 H27C 109.5
H27B C27 H27C 109.5
C28 C29 H29A 109.5
C28 C29 H29B 109.5
C28 C29 H29C 109.5
H29A C29 H29B 109.5
H29A C29 H29C 109.5
H29B C29 H29C 109.5
C28 C30 H30A 109.5
C28 C30 H30B 109.5
C28 C30 H30C 109.5
H30A C30 H30B 109.5
H30A C30 H30C 109.5
H30B C30 H30C 109.5
C36 C39 H39A 109.5
C36 C39 H39B 109.5
C36 C39 H39C 109.5
H39A C39 H39B 109.5
H39A C39 H39C 109.5
H39B C39 H39C 109.5
C10 C11 H11A 109.5
C10 C11 H11B 109.5
C10 C11 H11C 109.5
H11A C11 H11B 109.5
H11A C11 H11C 109.5
H11B C11 H11C 109.5
N3 C31 H31 107.1
N3 C31 C33 111.7(2)
N3 C31 C32 112.4(2)
C33 C31 H31 107.1
C32 C31 H31 107.1
C32 C31 C33 111.0(2)
C31 C33 H33A 109.5
C31 C33 H33B 109.5
C31 C33 H33C 109.5
H33A C33 H33B 109.5
H33A C33 H33C 109.5
H33B C33 H33C 109.5
C31 C32 H32A 109.5
C31 C32 H32B 109.5
C31 C32 H32C 109.5
H32A C32 H32B 109.5
H32A C32 H32C 109.5
H32B C32 H32C 109.5
C10 C12B H12A 109.5
C10 C12B H12B 109.5
C10 C12B H12C 109.5
H12A C12B H12B 109.5
H12A C12B H12C 109.5
H12B C12B H12C 109.5
C10 C12A H12D 109.5
C10 C12A H12E 109.5
C10 C12A H12F 109.5
H12D C12A H12E 109.5
H12D C12A H12F 109.5
H12E C12A H12F 109.5

loop_
_geom_bond_atom_site_label_1
_geom_bond_atom_site_label_2
_geom_bond_distance
Ga01 Cl3 2.1895(6)
Ga01 Cl4 2.1739(6)
Ga01 Cl2 2.1665(6)
Ga01 Cl1 2.1646(7)
P1 P2 2.2285(8)
P1 C1 1.844(2)
P1 C34 1.854(2)
P2 N3 1.6790(19)
P2 C37 1.873(2)
N2 C1 1.356(3)
N2 C16 1.454(2)
N2 C3 1.373(3)
N1 C1 1.360(2)
N1 C4 1.453(2)
N1 C2 1.373(3)
N3 C28 1.477(3)
N3 C31 1.465(3)
C17 C16 1.397(3)
C17 C22 1.520(3)
C17 C18 1.395(3)
C9 C4 1.399(3)
C9 C13 1.516(3)
C9 C8 1.394(3)
C5 C4 1.397(3)
C5 C6 1.392(3)
C5 C10 1.522(3)
C16 C21 1.400(3)
C20 H20 0.9500
C20 C21 1.391(3)
C20 C19 1.375(3)
C13 H13 1.0000
C13 C14 1.533(3)
C13 C15 1.541(3)
C21 C25 1.520(3)
C19 H19 0.9500
C19 C18 1.384(3)
C3 H3 0.9500
C3 C2 1.347(3)
C14 H14A 0.9800
C14 H14B 0.9800
C14 H14C 0.9800
C2 H2 0.9500
C22 H22 1.0000
C22 C24 1.525(3)
C22 C23 1.533(3)
C6 H6 0.9500
C6 C7 1.382(3)
C18 H18 0.9500
C35 C36 1.336(3)
C35 C34 1.507(3)
C35 C38 1.490(3)
C8 H8 0.9500
C8 C7 1.379(3)
C25 H25 1.0000
C25 C26 1.522(3)
C25 C27 1.548(3)
C7 H7 0.9500
C24 H24A 0.9800
C24 H24B 0.9800
C24 H24C 0.9800
C28 H28 1.0000
C28 C29 1.527(4)
C28 C30 1.524(3)
C10 H10A 1.0000
C10 H10 1.0000
C10 C11 1.506(3)
C10 C12B 1.517(6)
C10 C12A 1.574(11)
C36 C37 1.502(3)
C36 C39 1.504(3)
C34 H34A 0.9900
C34 H34B 0.9900
C15 H15A 0.9800
C15 H15B 0.9800
C15 H15C 0.9800
C37 H37A 0.9900
C37 H37B 0.9900
C23 H23A 0.9800
C23 H23B 0.9800
C23 H23C 0.9800
C38 H38A 0.9800
C38 H38B 0.9800
C38 H38C 0.9800
C26 H26A 0.9800
C26 H26B 0.9800
C26 H26C 0.9800
C27 H27A 0.9800
C27 H27B 0.9800
C27 H27C 0.9800
C29 H29A 0.9800
C29 H29B 0.9800
C29 H29C 0.9800
C30 H30A 0.9800
C30 H30B 0.9800
C30 H30C 0.9800
C39 H39A 0.9800
C39 H39B 0.9800
C39 H39C 0.9800
C11 H11A 0.9800
C11 H11B 0.9800
C11 H11C 0.9800
C31 H31 1.0000
C31 C33 1.527(4)
C31 C32 1.521(4)
C33 H33A 0.9800
C33 H33B 0.9800
C33 H33C 0.9800
C32 H32A 0.9800
C32 H32B 0.9800
C32 H32C 0.9800
C12B H12A 0.9800
C12B H12B 0.9800
C12B H12C 0.9800
C12A H12D 0.9800
C12A H12E 0.9800
C12A H12F 0.9800

loop_
_geom_torsion_atom_site_label_1
_geom_torsion_atom_site_label_2
_geom_torsion_atom_site_label_3
_geom_torsion_atom_site_label_4
_geom_torsion
P1 P2 N3 C28 134.34(16)
P1 P2 N3 C31 -42.6(2)
P1 P2 C37 C36 31.02(19)
P2 P1 C1 N2 -56.4(2)
P2 P1 C1 N1 127.85(15)
P2 P1 C34 C35 -72.25(15)
P2 N3 C28 C29 -55.9(2)
P2 N3 C28 C30 69.6(3)
P2 N3 C31 C33 110.6(2)
P2 N3 C31 C32 -123.8(2)
N2 C16 C21 C20 178.74(18)
N2 C16 C21 C25 -2.6(3)
N2 C3 C2 N1 -0.3(3)
N3 P2 C37 C36 -73.0(2)
C17 C16 C21 C20 -3.5(3)
C17 C16 C21 C25 175.2(2)
C1 P1 C34 C35 -177.71(15)
C1 N2 C16 C17 95.8(3)
C1 N2 C16 C21 -86.3(3)
C1 N2 C3 C2 0.2(3)
C1 N1 C4 C9 -106.6(2)
C1 N1 C4 C5 76.3(3)
C1 N1 C2 C3 0.2(3)
C9 C8 C7 C6 0.2(3)
C5 C6 C7 C8 0.3(3)
C4 N1 C1 P1 1.5(3)
C4 N1 C1 N2 -175.32(19)
C4 N1 C2 C3 175.6(2)
C4 C9 C13 C14 -93.7(2)
C4 C9 C13 C15 144.0(2)
C4 C9 C8 C7 0.1(3)
C4 C5 C6 C7 -1.0(3)
C4 C5 C10 C11 -138.1(2)
C4 C5 C10 C12B 86.2(4)
C4 C5 C10 C12A 114.3(6)
C16 N2 C1 P1 -3.2(3)
C16 N2 C1 N1 172.92(18)
C16 N2 C3 C2 -173.06(19)
C16 C17 C22 C24 -150.6(2)
C16 C17 C22 C23 87.0(2)
C16 C17 C18 C19 -1.0(3)
C16 C21 C25 C26 148.3(2)
C16 C21 C25 C27 -88.8(2)
C20 C21 C25 C26 -33.1(3)
C20 C21 C25 C27 89.8(2)
C20 C19 C18 C17 -1.8(3)
C13 C9 C4 N1 0.2(3)
C13 C9 C4 C5 177.1(2)
C13 C9 C8 C7 -178.0(2)
C21 C20 C19 C18 2.1(3)
C19 C20 C21 C16 0.5(3)
C19 C20 C21 C25 -178.2(2)
C3 N2 C1 P1 -176.23(18)
C3 N2 C1 N1 -0.1(2)
C3 N2 C16 C17 -92.1(2)
C3 N2 C16 C21 85.8(3)
C2 N1 C1 P1 176.71(15)
C2 N1 C1 N2 -0.1(2)
C2 N1 C4 C9 78.8(3)
C2 N1 C4 C5 -98.3(2)
C22 C17 C16 N2 6.5(3)
C22 C17 C16 C21 -171.2(2)
C22 C17 C18 C19 174.0(2)
C6 C5 C4 N1 178.27(18)
C6 C5 C4 C9 1.4(3)
C6 C5 C10 C11 45.1(3)
C6 C5 C10 C12B -90.5(4)
C6 C5 C10 C12A -62.5(6)
C18 C17 C16 N2 -178.51(18)
C18 C17 C16 C21 3.7(3)
C18 C17 C22 C24 34.7(3)
C18 C17 C22 C23 -87.8(2)
C35 C36 C37 P2 -58.4(3)
C8 C9 C4 N1 -177.80(18)
C8 C9 C4 C5 -0.9(3)
C8 C9 C13 C14 84.2(2)
C8 C9 C13 C15 -38.0(3)
C28 N3 C31 C33 -66.3(3)
C28 N3 C31 C32 59.3(3)
C10 C5 C4 N1 1.4(3)
C10 C5 C4 C9 -175.50(19)
C10 C5 C6 C7 175.9(2)
C36 C35 C34 P1 65.5(2)
C34 P1 C1 N2 45.9(2)
C34 P1 C1 N1 -129.83(17)
C34 C35 C36 C37 3.5(3)
C34 C35 C36 C39 179.4(2)
C37 P2 N3 C28 -126.50(18)
C37 P2 N3 C31 56.6(2)
C38 C35 C36 C37 -176.1(2)
C38 C35 C36 C39 -0.2(4)
C38 C35 C34 P1 -114.82(19)
C39 C36 C37 P2 125.3(2)
C31 N3 C28 C29 121.3(2)
C31 N3 C28 C30 -113.3(2)
